data_4002452
loop_
_publ_author_name
'Guogang Li'
'Chun Che Lin'
'Wei-Ting Chen'
'Maxim S. Molokeev'
'Victor V. Atuchin'
'Chang-Yang Chiang'
'Wuzong Zhou'
'Chin-Wei Wang'
'Wen-Hsien Li'
'Hwo-Shuenn Sheu'
'Ting-Shan Chan'
'ChongGeng Ma'
'Ru-Shi Liu'

_publ_section_title
;
 Photoluminescence Tuning via Cation Substitution in Oxonitridosilicate
 Phosphors: DFT Calculations, Different Site Occupations, and Luminescence
 Mechanisms
;
_journal_issue 9
_journal_name_full 'Chemistry of Materials'
_journal_page_first 2991
_journal_paper_doi 10.1021/cm500844v
_journal_volume 26
_journal_year 2014
_chemical_formula_moiety '2(N4 O4 Si4), 3(Ba), Sr'
_chemical_formula_sum 'Ba3 N8 O8 Si8 Sr'
_chemical_formula_weight 964.41
_space_group_IT_number 1
_symmetry_cell_setting triclinic
_symmetry_space_group_name_Hall 'P 1'
_symmetry_space_group_name_H-M 'P 1'
_cell_angle_alpha 89.867(14)
_cell_angle_beta 89.885(16)
_cell_angle_gamma 90.000(12)
_cell_formula_units_Z 1
_cell_length_a 4.79674(49)
_cell_length_b 5.47004(50)
_cell_length_c 14.2965(21)
_cell_measurement_temperature 300
_cell_volume 375.11(8)
_diffrn_ambient_temperature 300
_diffrn_measurement_device_type
;
D8 ADVANCE Bruker
;
_diffrn_radiation_monochromator none
_diffrn_radiation_probe x-ray
_diffrn_radiation_type
;
 Cu K\a~1~~2~
;
_exptl_absorpt_coefficient_mu 71.733
_exptl_crystal_density_diffrn 4.268843
_pd_char_colour
;
colourless
;
_pd_meas_2theta_range_inc 0.05
_pd_meas_2theta_range_max 163.8008
_pd_meas_2theta_range_min 5.4507
_pd_meas_scan_method step
_pd_proc_ls_pref_orient_corr
;
Anisotropic model of PO. Spherical harmonics 8 ordrer.
 Jarvinen (1993). Application of symmetrized harmonics expansion to correction
of the preferred orientation effect. - J. Appl. Cryst. 26 p525-531.
;
_pd_proc_ls_profile_function PearsonVII
_pd_proc_ls_prof_R_factor 3.695
_pd_proc_ls_prof_wR_expected 3.655
_pd_proc_ls_prof_wR_factor 4.768
_pd_proc_number_of_points 3167.002
_pd_spec_mount_mode reflection
_refine_ls_goodness_of_fit_ref 1.304
_refine_ls_R_I_factor 1.379
_refine_ls_shift/su_max 0.01000
_cod_data_source_file Ba0p75Sr0p25Si2N2O2.cif
_cod_data_source_block a
_cod_original_cell_volume 375.115(76)
_cod_original_sg_symbol_Hall
;
P 1
;
_cod_original_sg_symbol_H-M P1
_cod_original_formula_sum
;
Ba3 N8 O8 Si8 Sr
;
_cod_database_code 4002452
_cod_database_fobs_code 4002452

loop_
_symmetry_equiv_pos_as_xyz
'x, y, z'

loop_
_atom_site_label
_atom_site_type_symbol
_atom_site_fract_x
_atom_site_fract_y
_atom_site_fract_z
_atom_site_occupancy
_atom_site_B_iso_or_equiv
Ba1 Ba 0 0.2707 0.0209 1 0.10(63)
Ba2 Ba 0.5174(51) 0.7088(45) -0.0157(18) 1 0.10(63)
Ba3 Ba 0.4945(61) 0.2247(33) 0.5307(20) 1 0.10(53)
Sr Sr -0.0041(51) 0.7497(45) 0.4810(18) 1 0.10(40)
Si1_1 Si 0.5270(29) 0.4801(23) 0.2144(10) 1 0.10(12)
Si1_2 Si 0.0240(32) 0.5908(32) 0.7961(12) 1 0.10(12)
Si1_3 Si 0.0046(33) 0.0757(32) 0.7017(10) 1 0.10(12)
Si1_4 Si 0.5155(33) 0.9992(26) 0.3016(11) 1 0.10(12)
Si2_1 Si 0.5472(29) 0.2649(26) 0.7970(11) 1 0.10(12)
Si2_2 Si 0.0455(33) 0.7156(37) 0.2108(12) 1 0.10(12)
Si2_3 Si 0.0534(32) 0.2358(38) 0.3094(11) 1 0.10(12)
Si2_4 Si 0.5422(28) 0.7701(25) 0.6892(11) 1 0.10(12)
O1_1 O 0.4560(38) 0.3808(30) 0.1060(12) 1 0.10(12)
O1_2 O -0.0079(35) 0.7021(50) 0.9051(15) 1 0.10(12)
O1_3 O -0.0480(34) 0.1181(46) 0.5895(14) 1 0.10(12)
O1_4 O 0.4852(44) 0.9031(32) 0.4125(13) 1 0.10(12)
N1_1 N 0.8817(35) 0.4602(28) 0.2304(12) 1 0.100(70)
N1_2 N 0.3794(35) 0.5585(28) 0.76905(95) 1 0.100(70)
N1_3 N 0.3667(31) 0.0469(26) 0.72077(95) 1 0.100(70)
N1_4 N 0.8736(33) 0.9717(25) 0.2634(11) 1 0.100(70)
N2_1 N 0.3882(35) 0.7690(26) 0.22739(91) 1 0.100(70)
N2_2 N 0.8787(35) 0.2983(26) 0.7800(11) 1 0.100(70)
N2_3 N 0.8839(34) 0.7892(29) 0.7183(12) 1 0.100(70)
N2_4 N 0.3898(33) 0.2791(32) 0.2909(10) 1 0.100(70)
O2_1 O 0.5274(39) 0.6737(29) 0.5807(14) 1 0.10(12)
O2_2 O -0.0048(43) 0.2771(59) 0.4214(14) 1 0.10(12)
O2_3 O -0.0407(39) 0.7928(53) 0.1028(16) 1 0.10(12)
O2_4 O 0.5038(36) 0.1849(32) 0.9086(14) 1 0.10(12)

loop_
_diffrn_radiation_wavelength
_diffrn_radiation_wavelength_wt
1.5406 1.0000
1.5443 0.5000

loop_
_geom_angle_atom_site_label_1
_geom_angle_atom_site_label_2
_geom_angle_atom_site_label_3
_geom_angle
_geom_angle_site_symmetry_1
_geom_angle_site_symmetry_3
O1_1 Ba1 O1_1 120.7(11) 1_555 1_455
O1_1 Ba1 O1_2 95.25(55) 1_555 1_554
O1_1 Ba1 O2_3 94.48(57) 1_555 1_545
O1_1 Ba1 O2_4 66.28(87) 1_555 1_554
O1_1 Ba1 O1_2 93.26(50) 1_455 1_554
O1_1 Ba1 O2_3 87.64(52) 1_455 1_545
O1_1 Ba1 O2_4 62.35(95) 1_455 1_454
O1_2 Ba1 O2_4 80.17(61) 1_554 1_554
O1_2 Ba1 O2_4 78.71(64) 1_554 1_454
O2_3 Ba1 O2_4 97.57(60) 1_545 1_554
O2_3 Ba1 O2_4 91.27(54) 1_545 1_454
O2_4 Ba1 O2_4 110.18(76) 1_554 1_454
O1_1 Ba2 O1_2 99.7(11) 1_555 1_554
O1_1 Ba2 O1_2 113.6(15) 1_555 1_654
O1_1 Ba2 O2_3 77.5(13) 1_555 1_655
O1_2 Ba2 O1_2 129.3(22) 1_554 1_654
O1_2 Ba2 O2_4 80.4(11) 1_554 1_564
O1_2 Ba2 O2_3 65.6(17) 1_654 1_655
O1_2 Ba2 O2_4 82.2(11) 1_654 1_564
O2_3 Ba2 O2_4 95.7(10) 1_655 1_564
O1_3 Ba3 O1_3 133.6(28) 1_555 1_655
O1_3 Ba3 O1_4 92.3(10) 1_555 1_545
O1_3 Ba3 N1_3 57.5(7) 1_555 1_555
O1_3 Ba3 O2_1 100.1(11) 1_555 1_555
O1_3 Ba3 O2_2 53.6(8) 1_555 1_555
O1_3 Ba3 O1_4 94.9(11) 1_655 1_545
O1_3 Ba3 N1_3 77.8(12) 1_655 1_555
O1_3 Ba3 O2_1 94.4(11) 1_655 1_555
O1_3 Ba3 O2_2 57.1(24) 1_655 1_655
O1_4 Ba3 N1_3 113.4(13) 1_545 1_555
O1_4 Ba3 O2_1 152.4(45) 1_545 1_555
O1_4 Ba3 O2_2 71.3(16) 1_545 1_555
O1_4 Ba3 O2_2 73.2(15) 1_545 1_655
N1_3 Ba3 O2_1 94.01(95) 1_555 1_555
N1_3 Ba3 O2_2 111.2(14) 1_555 1_555
N1_3 Ba3 O2_2 134.8(28) 1_555 1_655
O2_1 Ba3 O2_2 96.3(11) 1_555 1_555
O2_1 Ba3 O2_2 90.3(10) 1_555 1_655
O2_2 Ba3 O2_2 113.1(15) 1_555 1_655
O1_3 Sr O1_4 92.65(94) 1_565 1_555
O1_3 Sr O1_4 84.49(100) 1_565 1_455
O1_3 Sr O2_1 83.54(100) 1_565 1_555
O1_3 Sr O2_1 74.4(13) 1_565 1_455
O1_4 Sr O1_4 123.5(20) 1_555 1_455
O1_4 Sr O2_1 57.5(7) 1_555 1_555
O1_4 Sr O2_2 100.6(11) 1_555 1_555
O1_4 Sr O2_1 59.7(19) 1_455 1_455
O1_4 Sr O2_2 100.1(10) 1_455 1_555
O2_1 Sr O2_1 116.4(15) 1_555 1_455
O2_1 Sr O2_2 91.14(88) 1_555 1_555
O2_1 Sr O2_2 91.06(92) 1_455 1_555
O1_1 Si1_1 N1_1 107.7(12) 1_555 1_555
O1_1 Si1_1 N2_1 108.6(11) 1_555 1_555
O1_1 Si1_1 N2_4 107.9(11) 1_555 1_555
N1_1 Si1_1 N2_1 115.1(13) 1_555 1_555
N1_1 Si1_1 N2_4 105.1(11) 1_555 1_555
N2_1 Si1_1 N2_4 112.2(12) 1_555 1_555
O1_2 Si1_2 N1_2 109.1(13) 1_555 1_555
O1_2 Si1_2 N2_2 114.6(16) 1_555 1_455
O1_2 Si1_2 N2_3 109.9(15) 1_555 1_455
N1_2 Si1_2 N2_2 105.3(12) 1_555 1_455
N1_2 Si1_2 N2_3 107.8(12) 1_555 1_455
N2_2 Si1_2 N2_3 109.7(12) 1_455 1_455
O1_3 Si1_3 N1_3 108.5(12) 1_555 1_555
O1_3 Si1_3 N2_2 118.2(16) 1_555 1_455
O1_3 Si1_3 N2_3 102.3(13) 1_555 1_445
N1_3 Si1_3 N2_2 107.4(11) 1_555 1_455
N1_3 Si1_3 N2_3 103.5(11) 1_555 1_445
N2_2 Si1_3 N2_3 115.9(14) 1_455 1_445
O1_4 Si1_4 N1_4 109.9(13) 1_555 1_555
O1_4 Si1_4 N2_1 108.5(12) 1_555 1_555
O1_4 Si1_4 N2_4 110.2(13) 1_555 1_565
N1_4 Si1_4 N2_1 95.07(99) 1_555 1_555
N1_4 Si1_4 N2_4 113.4(13) 1_555 1_565
N2_1 Si1_4 N2_4 118.8(14) 1_555 1_565
N1_2 Si2_1 N1_3 103.41(97) 1_555 1_555
N1_2 Si2_1 N2_2 107.4(11) 1_555 1_555
N1_2 Si2_1 O2_4 112.4(13) 1_555 1_555
N1_3 Si2_1 N2_2 116.7(13) 1_555 1_555
N1_3 Si2_1 O2_4 109.9(12) 1_555 1_555
N2_2 Si2_1 O2_4 107.1(12) 1_555 1_555
N1_1 Si2_2 N1_4 112.2(13) 1_455 1_455
N1_1 Si2_2 N2_1 126.5(19) 1_455 1_555
N1_1 Si2_2 O2_3 104.9(15) 1_455 1_555
N1_4 Si2_2 N2_1 104.7(12) 1_455 1_555
N1_4 Si2_2 O2_3 94.5(14) 1_455 1_555
N2_1 Si2_2 O2_3 109.5(13) 1_555 1_555
N1_1 Si2_3 N1_4 95.38(97) 1_455 1_445
N1_1 Si2_3 N2_4 104.1(12) 1_455 1_555
N1_1 Si2_3 O2_2 115.2(17) 1_455 1_555
N1_4 Si2_3 N2_4 121.5(16) 1_445 1_555
N1_4 Si2_3 O2_2 112.7(16) 1_445 1_555
N2_4 Si2_3 O2_2 107.5(13) 1_555 1_555
N1_2 Si2_4 N1_3 100.36(96) 1_555 1_565
N1_2 Si2_4 N2_3 107.6(11) 1_555 1_555
N1_2 Si2_4 O2_1 111.8(12) 1_555 1_555
N1_3 Si2_4 N2_3 109.9(11) 1_565 1_555
N1_3 Si2_4 O2_1 119.4(14) 1_565 1_555
N2_3 Si2_4 O2_1 107.2(12) 1_555 1_555

loop_
_geom_bond_atom_site_label_1
_geom_bond_atom_site_label_2
_geom_bond_distance
_geom_bond_site_symmetry_2
Ba1 O1_1 2.577 .
Ba1 O1_1 2.940 1_455
Ba1 O1_2 2.880 1_554
Ba1 O2_3 2.868 1_545
Ba1 O2_4 2.937 1_554
Ba1 O2_4 2.912 1_454
Ba2 O1_1 2.513(30) .
Ba2 O1_2 2.765(30) 1_554
Ba2 O1_2 2.541(31) 1_654
Ba2 O2_3 2.755(32) 1_655
Ba2 O2_4 2.819(31) 1_564
Ba3 O1_3 2.794(34) .
Ba3 O1_3 2.422(34) 1_655
Ba3 O1_4 2.443(30) 1_545
Ba3 N1_3 2.947(31) .
Ba3 O2_1 2.564(25) .
Ba3 O2_2 2.876(36) .
Ba3 O2_2 2.877(36) 1_655
Sr O1_3 2.554(34) 1_565
Sr O1_4 2.676(32) .
Sr O1_4 2.769(32) 1_455
Sr O2_1 2.952(31) .
Sr O2_1 2.691(31) 1_455
Sr O2_2 2.724(40) .
Si1_1 O1_1 1.679(22) .
Si1_1 N1_1 1.721(22) .
Si1_1 N2_1 1.725(19) .
Si1_1 N2_4 1.682(21) .
Si1_2 O1_2 1.681(28) .
Si1_2 N1_2 1.756(23) .
Si1_2 N2_2 1.761(23) 1_455
Si1_2 N2_3 1.692(24) 1_455
Si1_3 O1_3 1.640(25) .
Si1_3 N1_3 1.766(22) .
Si1_3 N2_2 1.762(22) 1_455
Si1_3 N2_3 1.687(24) 1_445
Si1_4 O1_4 1.675(24) .
Si1_4 N1_4 1.808(22) .
Si1_4 N2_1 1.759(21) .
Si1_4 N2_4 1.652(23) 1_565
Si2_1 N1_2 1.840(21) .
Si2_1 N1_3 1.836(20) .
Si2_1 N2_2 1.618(22) .
Si2_1 O2_4 1.666(25) .
Si2_2 N1_1 1.626(25) 1_455
Si2_2 N1_4 1.792(24) 1_455
Si2_2 N2_1 1.687(23) .
Si2_2 O2_3 1.653(29) .
Si2_3 N1_1 1.860(24) 1_455
Si2_3 N1_4 1.808(24) 1_445
Si2_3 N2_4 1.652(22) .
Si2_3 O2_2 1.641(26) .
Si2_4 N1_2 1.801(21) .
Si2_4 N1_3 1.791(20) 1_565
Si2_4 N2_3 1.695(21) .
Si2_4 O2_1 1.641(25) .
